data_7061899
loop_
_publ_author_name
'Yin, Zhi-Gang'
'Liu, Xiong-Wei'
'Chen, Lin'
'Liu, Xiong-Li'
'Pan, Bo-Wen'
'Zhou, Ying'

_publ_section_title
;
 Regio- and stereoselective synthesis and evaluation of densely
 functionalized bispiro[oxindole-isoxazole-indandione] hybrids as
 anticancer agents
;
_journal_issue 40
_journal_name_full 'New Journal of Chemistry'
_journal_page_first 19442
_journal_page_last 19454
_journal_paper_doi 10.1039/D2NJ03349F
_journal_volume 46
_journal_year 2022
_chemical_formula_moiety 'C26 H21 F N4 O6'
_chemical_formula_sum 'C26 H21 F N4 O6'
_chemical_formula_weight 504.47
_space_group_crystal_system monoclinic
_space_group_IT_number 14
_space_group_name_Hall '-P 2ybc'
_space_group_name_H-M_alt 'P 1 21/c 1'
_atom_sites_solution_hydrogens geom
_atom_sites_solution_primary dual
_audit_creation_date 2022-01-27
_audit_creation_method
;
Olex2 1.5-beta
(compiled 2021.12.09 svn.r5202d8cf for OlexSys, GUI svn.r6439)
;
_audit_update_record
;
2022-05-03 deposited with the CCDC.	2022-09-19 downloaded from the CCDC.
;
_cell_angle_alpha 90
_cell_angle_beta 90.743(6)
_cell_angle_gamma 90
_cell_formula_units_Z 4
_cell_length_a 12.3686(8)
_cell_length_b 8.7434(7)
_cell_length_c 21.3869(12)
_cell_measurement_reflns_used 3600
_cell_measurement_temperature 199.99(10)
_cell_measurement_theta_max 27.9520
_cell_measurement_theta_min 2.9920
_cell_volume 2312.7(3)
_computing_cell_refinement 'CrysAlisPro 1.171.38.43f (Rigaku OD, 2015)'
_computing_data_collection 'CrysAlisPro 1.171.38.43f (Rigaku OD, 2015)'
_computing_data_reduction 'CrysAlisPro 1.171.38.43f (Rigaku OD, 2015)'
_computing_molecular_graphics 'Olex2 1.5-beta (Dolomanov et al., 2009)'
_computing_publication_material 'Olex2 1.5-beta (Dolomanov et al., 2009)'
_computing_structure_refinement 'SHELXL 2017/1 (Sheldrick, 2015)'
_computing_structure_solution 'SHELXT 2014/5 (Sheldrick, 2014)'
_diffrn_ambient_environment N~2~
_diffrn_ambient_temperature 199.99(10)
_diffrn_detector 'CCD plate'
_diffrn_detector_area_resol_mean 5.2684
_diffrn_detector_type AtlasS2
_diffrn_measured_fraction_theta_full 1.000
_diffrn_measured_fraction_theta_max 1.000
_diffrn_measurement_details
;
List of Runs (angles in degrees, time in seconds):

  # Type    Start    End  Width  t~exp~   \w     \q     \k     \f   Frames
#--------------------------------------------------------------------------
  1  \w    -31.00  69.00   1.00    3.00    --  -11.35  19.00   0.00  100
  2  \w    -42.00  63.00   1.00    3.00    --  -11.35  77.00-120.00  105
;
_diffrn_measurement_device 'four-circle diffractometer'
_diffrn_measurement_device_type 'SuperNova, Dual, Cu at zero, AtlasS2'
_diffrn_measurement_method '\w scans'
_diffrn_orient_matrix_type 'CrysAlisPro convention (1999,Acta A55,543-557)'
_diffrn_orient_matrix_UB_11 -0.0564561000
_diffrn_orient_matrix_UB_12 -0.0130238000
_diffrn_orient_matrix_UB_13 0.0021668000
_diffrn_orient_matrix_UB_21 0.0058446000
_diffrn_orient_matrix_UB_22 -0.0700701000
_diffrn_orient_matrix_UB_23 -0.0162468000
_diffrn_orient_matrix_UB_31 0.0084825000
_diffrn_orient_matrix_UB_32 -0.0386651000
_diffrn_orient_matrix_UB_33 0.0288310000
_diffrn_radiation_monochromator mirror
_diffrn_radiation_probe x-ray
_diffrn_radiation_type 'Mo K\a'
_diffrn_radiation_wavelength 0.71073
_diffrn_reflns_av_R_equivalents 0.0293
_diffrn_reflns_av_unetI/netI 0.0393
_diffrn_reflns_Laue_measured_fraction_full 1.000
_diffrn_reflns_Laue_measured_fraction_max 1.000
_diffrn_reflns_limit_h_max 13
_diffrn_reflns_limit_h_min -14
_diffrn_reflns_limit_k_max 10
_diffrn_reflns_limit_k_min -8
_diffrn_reflns_limit_l_max 25
_diffrn_reflns_limit_l_min -21
_diffrn_reflns_number 10333
_diffrn_reflns_point_group_measured_fraction_full 1.000
_diffrn_reflns_point_group_measured_fraction_max 1.000
_diffrn_reflns_theta_full 24.998
_diffrn_reflns_theta_max 24.998
_diffrn_reflns_theta_min 2.502
_diffrn_source 'micro-focus sealed X-ray tube'
_diffrn_source_type 'SuperNova (Mo) X-ray Source'
_exptl_absorpt_coefficient_mu 0.110
_exptl_absorpt_correction_T_max 1.00000
_exptl_absorpt_correction_T_min 0.51158
_exptl_absorpt_correction_type multi-scan
_exptl_absorpt_process_details
;
CrysAlisPro 1.171.38.43f (Rigaku Oxford Diffraction, 2015)
Empirical absorption correction using spherical harmonics,
 implemented in SCALE3 ABSPACK scaling algorithm.
;
_exptl_crystal_colour yellow
_exptl_crystal_colour_primary yellow
_exptl_crystal_density_diffrn 1.449
_exptl_crystal_description block
_exptl_crystal_F_000 1048
_exptl_crystal_size_max 0.15
_exptl_crystal_size_mid 0.12
_exptl_crystal_size_min 0.11
_refine_diff_density_max 0.179
_refine_diff_density_min -0.195
_refine_diff_density_rms 0.043
_refine_ls_extinction_method none
_refine_ls_goodness_of_fit_ref 1.040
_refine_ls_hydrogen_treatment constr
_refine_ls_matrix_type full
_refine_ls_number_parameters 337
_refine_ls_number_reflns 4067
_refine_ls_number_restraints 0
_refine_ls_restrained_S_all 1.040
_refine_ls_R_factor_all 0.0573
_refine_ls_R_factor_gt 0.0426
_refine_ls_shift/su_max 0.000
_refine_ls_shift/su_mean 0.000
_refine_ls_structure_factor_coef Fsqd
_refine_ls_weighting_details 'w=1/[\s^2^(Fo^2^)+(0.0429P)^2^+0.4714P] where P=(Fo^2^+2Fc^2^)/3'
_refine_ls_weighting_scheme calc
_refine_ls_wR_factor_gt 0.0911
_refine_ls_wR_factor_ref 0.0994
_reflns_Friedel_coverage 0.000
_reflns_number_gt 3224
_reflns_number_total 4067
_reflns_threshold_expression 'I > 2\s(I)'
_cod_data_source_file d2nj03349f2.cif
_cod_data_source_block d-14
_cod_depositor_comments 'Adding full bibliography for 7061899--7061900.cif.'
_cod_database_code 7061899
_shelx_shelxl_version_number 2017/1
_shelx_space_group_comment
;
The symmetry employed for this shelxl refinement is uniquely defined
by the following loop, which should always be used as a source of
symmetry information in preference to the above space-group names.
They are only intended as comments.
;
_olex2_refinement_description
;
1. Fixed Uiso
 At 1.2 times of:
  All C(H) groups, All C(H,H) groups
 At 1.5 times of:
  All C(H,H,H) groups
2.a Ternary CH refined with riding coordinates:
 C18(H18)
2.b Secondary CH2 refined with riding coordinates:
 C19(H19A,H19B), C25(H25A,H25B)
2.c Aromatic/amide H refined with riding coordinates:
 C3(H3), C4(H4), C5(H5), C14(H14), C15(H15), C16(H16), C17(H17)
2.d Idealised Me refined as rotating group:
 C20(H20A,H20B,H20C), C24(H24A,H24B,H24C), C26(H26A,H26B,H26C)
;
_olex2_submission_special_instructions 'No special instructions were received'
_oxdiff_exptl_absorpt_empirical_details
;
Empirical correction (ABSPACK) includes:
- Absorption correction using spherical harmonics
- Frame scaling
;
_oxdiff_exptl_absorpt_empirical_full_max 1.771
_oxdiff_exptl_absorpt_empirical_full_min 0.460

loop_
_space_group_symop_operation_xyz
'x, y, z'
'-x, y+1/2, -z+1/2'
'-x, -y, -z'
'x, -y-1/2, z-1/2'

loop_
_atom_site_label
_atom_site_type_symbol
_atom_site_fract_x
_atom_site_fract_y
_atom_site_fract_z
_atom_site_U_iso_or_equiv
_atom_site_adp_type
_atom_site_occupancy
_atom_site_site_symmetry_order
_atom_site_calc_flag
_atom_site_refinement_flags_posn
_atom_site_refinement_flags_adp
_atom_site_refinement_flags_occupancy
_atom_site_disorder_assembly
_atom_site_disorder_group
F1 F 0.39773(10) 0.60806(14) 0.45385(5) 0.0516(3) Uani 1 1 d . . . . .
O1 O 0.26569(9) 0.10461(14) 0.56365(5) 0.0306(3) Uani 1 1 d . . . . .
O2 O 0.07597(12) 0.5561(2) 0.61664(7) 0.0557(4) Uani 1 1 d . . . . .
O3 O 0.14207(11) 0.06025(17) 0.69126(6) 0.0451(4) Uani 1 1 d . . . . .
O4 O 0.48918(9) 0.42685(15) 0.72916(6) 0.0356(3) Uani 1 1 d . . . . .
O5 O 0.49288(11) 0.07818(17) 0.60119(6) 0.0457(4) Uani 1 1 d . . . . .
O6 O 0.66182(11) 0.06174(18) 0.62813(7) 0.0511(4) Uani 1 1 d . . . . .
N1 N 0.32647(11) 0.33196(16) 0.52359(6) 0.0249(3) Uani 1 1 d . . . . .
N2 N 0.18625(11) 0.38678(18) 0.71984(6) 0.0311(4) Uani 1 1 d . . . . .
N3 N 0.57211(12) 0.12042(18) 0.63148(7) 0.0306(4) Uani 1 1 d . . . . .
N4 N 0.60355(12) 0.4456(2) 0.73297(7) 0.0403(4) Uani 1 1 d . . . . .
C1 C 0.34211(12) 0.4812(2) 0.54608(7) 0.0227(4) Uani 1 1 d . . . . .
C2 C 0.31834(12) 0.4890(2) 0.60987(7) 0.0223(4) Uani 1 1 d . . . . .
C3 C 0.32740(14) 0.6254(2) 0.64174(8) 0.0317(4) Uani 1 1 d . . . . .
H3 H 0.311990 0.629817 0.684151 0.038 Uiso 1 1 calc R U . . .
C4 C 0.35956(15) 0.7556(2) 0.61034(9) 0.0372(5) Uani 1 1 d . . . . .
H4 H 0.365214 0.848043 0.631667 0.045 Uiso 1 1 calc R U . . .
C5 C 0.38329(15) 0.7491(2) 0.54756(9) 0.0355(5) Uani 1 1 d . . . . .
H5 H 0.404798 0.836923 0.526565 0.043 Uiso 1 1 calc R U . . .
C6 C 0.37504(14) 0.6127(2) 0.51622(8) 0.0308(4) Uani 1 1 d . . . . .
C7 C 0.28383(13) 0.33190(19) 0.63042(7) 0.0214(4) Uani 1 1 d . . . . .
C8 C 0.29135(13) 0.2380(2) 0.57013(7) 0.0222(4) Uani 1 1 d . . . . .
C9 C 0.16643(13) 0.3263(2) 0.65749(7) 0.0271(4) Uani 1 1 d . . . . .
C10 C 0.11826(14) 0.1629(2) 0.65574(8) 0.0315(4) Uani 1 1 d . . . . .
C11 C 0.03121(14) 0.1607(3) 0.60779(8) 0.0358(5) Uani 1 1 d . . . . .
C12 C 0.01368(14) 0.3071(3) 0.58511(8) 0.0387(5) Uani 1 1 d . . . . .
C13 C 0.08381(15) 0.4189(3) 0.61820(8) 0.0361(5) Uani 1 1 d . . . . .
C14 C -0.06332(16) 0.3333(3) 0.53830(9) 0.0561(7) Uani 1 1 d . . . . .
H14 H -0.075629 0.431108 0.522694 0.067 Uiso 1 1 calc R U . . .
C15 C -0.12055(17) 0.2097(4) 0.51590(11) 0.0681(9) Uani 1 1 d . . . . .
H15 H -0.171136 0.224240 0.483900 0.082 Uiso 1 1 calc R U . . .
C16 C -0.10480(17) 0.0651(4) 0.53970(11) 0.0646(8) Uani 1 1 d . . . . .
H16 H -0.146592 -0.015370 0.524363 0.078 Uiso 1 1 calc R U . . .
C17 C -0.02843(16) 0.0367(3) 0.58577(9) 0.0487(6) Uani 1 1 d . . . . .
H17 H -0.017285 -0.061256 0.601480 0.058 Uiso 1 1 calc R U . . .
C18 C 0.34842(13) 0.2627(2) 0.68704(7) 0.0235(4) Uani 1 1 d . . . . .
H18 H 0.345469 0.151124 0.683211 0.028 Uiso 1 1 calc R U . . .
C19 C 0.28182(14) 0.3081(2) 0.74489(7) 0.0317(4) Uani 1 1 d . . . . .
H19A H 0.261073 0.218064 0.768368 0.038 Uiso 1 1 calc R U . . .
H19B H 0.323279 0.375345 0.772150 0.038 Uiso 1 1 calc R U . . .
C20 C 0.09442(16) 0.3878(3) 0.76189(9) 0.0504(6) Uani 1 1 d . . . . .
H20A H 0.035676 0.443382 0.742869 0.076 Uiso 1 1 calc R U . . .
H20B H 0.115054 0.436177 0.800537 0.076 Uiso 1 1 calc R U . . .
H20C H 0.072061 0.284632 0.769941 0.076 Uiso 1 1 calc R U . . .
C21 C 0.46485(13) 0.3076(2) 0.69252(7) 0.0239(4) Uani 1 1 d . . . . .
C22 C 0.55960(13) 0.2479(2) 0.67240(7) 0.0230(4) Uani 1 1 d . . . . .
C23 C 0.64465(14) 0.3365(2) 0.69920(8) 0.0288(4) Uani 1 1 d . . . . .
C24 C 0.76396(15) 0.3201(3) 0.69463(9) 0.0425(5) Uani 1 1 d . . . . .
H24A H 0.798612 0.405408 0.714830 0.064 Uiso 1 1 calc R U . . .
H24B H 0.783911 0.317439 0.651416 0.064 Uiso 1 1 calc R U . . .
H24C H 0.786376 0.226948 0.714699 0.064 Uiso 1 1 calc R U . . .
C25 C 0.33243(16) 0.2801(2) 0.45866(8) 0.0361(5) Uani 1 1 d . . . . .
H25A H 0.341107 0.169814 0.458004 0.043 Uiso 1 1 calc R U . . .
H25B H 0.395441 0.325054 0.439355 0.043 Uiso 1 1 calc R U . . .
C26 C 0.2325(2) 0.3230(3) 0.42111(9) 0.0574(7) Uani 1 1 d . . . . .
H26A H 0.237559 0.281303 0.379723 0.086 Uiso 1 1 calc R U . . .
H26B H 0.227005 0.432343 0.418668 0.086 Uiso 1 1 calc R U . . .
H26C H 0.169646 0.282554 0.441104 0.086 Uiso 1 1 calc R U . . .

loop_
_atom_site_aniso_label
_atom_site_aniso_U_11
_atom_site_aniso_U_22
_atom_site_aniso_U_33
_atom_site_aniso_U_23
_atom_site_aniso_U_13
_atom_site_aniso_U_12
F1 0.0757(8) 0.0472(8) 0.0324(6) 0.0114(5) 0.0159(6) -0.0103(6)
O1 0.0372(7) 0.0235(8) 0.0309(7) -0.0018(6) -0.0067(5) -0.0055(6)
O2 0.0485(9) 0.0493(12) 0.0691(10) 0.0146(8) -0.0059(8) 0.0105(8)
O3 0.0548(9) 0.0426(9) 0.0376(7) 0.0143(7) -0.0080(6) -0.0197(7)
O4 0.0293(7) 0.0372(8) 0.0402(7) -0.0171(6) -0.0065(6) -0.0021(6)
O5 0.0405(8) 0.0458(10) 0.0508(8) -0.0239(7) -0.0013(7) -0.0120(7)
O6 0.0394(8) 0.0491(10) 0.0649(10) -0.0170(8) 0.0051(7) 0.0116(7)
N1 0.0345(8) 0.0229(9) 0.0172(7) -0.0017(6) 0.0010(6) -0.0017(6)
N2 0.0312(8) 0.0394(10) 0.0230(7) -0.0014(7) 0.0047(6) -0.0003(7)
N3 0.0353(9) 0.0266(9) 0.0302(8) -0.0027(7) 0.0047(7) -0.0044(7)
N4 0.0275(8) 0.0489(11) 0.0441(9) -0.0155(9) -0.0068(7) -0.0071(8)
C1 0.0216(8) 0.0233(10) 0.0232(8) 0.0019(8) -0.0001(7) -0.0009(7)
C2 0.0223(8) 0.0217(10) 0.0229(8) 0.0000(8) -0.0028(7) -0.0019(7)
C3 0.0383(10) 0.0280(11) 0.0290(9) -0.0044(8) -0.0004(8) -0.0018(8)
C4 0.0432(11) 0.0215(11) 0.0468(12) -0.0024(9) -0.0057(9) -0.0047(8)
C5 0.0384(11) 0.0222(11) 0.0457(11) 0.0092(9) -0.0034(9) -0.0078(8)
C6 0.0325(10) 0.0328(12) 0.0272(9) 0.0081(9) 0.0035(8) -0.0039(8)
C7 0.0236(8) 0.0209(10) 0.0197(8) 0.0009(7) -0.0015(7) -0.0029(7)
C8 0.0220(8) 0.0215(10) 0.0229(9) -0.0007(8) -0.0057(7) -0.0014(7)
C9 0.0247(9) 0.0334(11) 0.0232(8) 0.0031(8) 0.0005(7) -0.0027(8)
C10 0.0295(10) 0.0424(13) 0.0228(9) 0.0048(9) 0.0026(7) -0.0103(9)
C11 0.0248(10) 0.0587(15) 0.0240(9) -0.0002(10) 0.0056(7) -0.0116(9)
C12 0.0212(9) 0.0682(16) 0.0267(9) 0.0043(10) 0.0019(7) 0.0012(10)
C13 0.0287(10) 0.0465(15) 0.0331(10) 0.0081(10) 0.0043(8) 0.0031(9)
C14 0.0291(11) 0.100(2) 0.0386(11) 0.0034(13) -0.0027(9) 0.0158(12)
C15 0.0270(12) 0.137(3) 0.0404(13) -0.0158(17) -0.0084(10) 0.0037(15)
C16 0.0322(12) 0.118(3) 0.0436(13) -0.0254(16) 0.0035(10) -0.0247(14)
C17 0.0366(11) 0.0775(18) 0.0321(10) -0.0102(11) 0.0097(9) -0.0246(11)
C18 0.0271(9) 0.0245(10) 0.0189(8) -0.0001(7) -0.0033(7) -0.0029(7)
C19 0.0330(10) 0.0424(12) 0.0195(8) 0.0007(8) -0.0004(7) -0.0036(9)
C20 0.0396(12) 0.0748(18) 0.0373(11) -0.0043(11) 0.0139(9) 0.0057(11)
C21 0.0342(10) 0.0209(10) 0.0166(8) -0.0003(7) -0.0045(7) -0.0021(8)
C22 0.0300(9) 0.0210(10) 0.0180(8) 0.0008(7) -0.0017(7) -0.0022(7)
C23 0.0306(10) 0.0317(11) 0.0241(9) -0.0023(8) -0.0033(7) -0.0023(8)
C24 0.0298(10) 0.0519(14) 0.0457(11) -0.0068(11) -0.0029(9) -0.0053(10)
C25 0.0488(12) 0.0372(12) 0.0224(9) -0.0078(9) 0.0063(8) 0.0010(9)
C26 0.0784(17) 0.0672(18) 0.0261(10) -0.0067(11) -0.0141(10) 0.0060(13)

loop_
_atom_type_symbol
_atom_type_description
_atom_type_scat_dispersion_real
_atom_type_scat_dispersion_imag
_atom_type_scat_source
C C 0.0033 0.0016 'International Tables Vol C Tables 4.2.6.8 and 6.1.1.4'
H H 0.0000 0.0000 'International Tables Vol C Tables 4.2.6.8 and 6.1.1.4'
F F 0.0171 0.0103 'International Tables Vol C Tables 4.2.6.8 and 6.1.1.4'
N N 0.0061 0.0033 'International Tables Vol C Tables 4.2.6.8 and 6.1.1.4'
O O 0.0106 0.0060 'International Tables Vol C Tables 4.2.6.8 and 6.1.1.4'

loop_
_geom_angle_atom_site_label_1
_geom_angle_atom_site_label_2
_geom_angle_atom_site_label_3
_geom_angle
_geom_angle_site_symmetry_1
_geom_angle_site_symmetry_3
_geom_angle_publ_flag
C21 O4 N4 109.83(13) . . ?
C1 N1 C25 127.23(14) . . ?
C8 N1 C1 110.69(13) . . ?
C8 N1 C25 121.69(15) . . ?
C9 N2 C19 106.90(14) . . ?
C9 N2 C20 116.42(15) . . ?
C20 N2 C19 114.16(14) . . ?
O5 N3 O6 124.18(16) . . ?
O5 N3 C22 117.88(15) . . ?
O6 N3 C22 117.93(15) . . ?
C23 N4 O4 106.13(14) . . ?
C2 C1 N1 110.45(14) . . ?
C6 C1 N1 131.04(15) . . ?
C6 C1 C2 118.51(16) . . ?
C1 C2 C7 107.67(14) . . ?
C3 C2 C1 120.51(16) . . ?
C3 C2 C7 131.81(15) . . ?
C2 C3 H3 120.2 . . ?
C2 C3 C4 119.63(16) . . ?
C4 C3 H3 120.2 . . ?
C3 C4 H4 119.8 . . ?
C5 C4 C3 120.32(18) . . ?
C5 C4 H4 119.8 . . ?
C4 C5 H5 120.1 . . ?
C6 C5 C4 119.75(18) . . ?
C6 C5 H5 120.1 . . ?
F1 C6 C1 119.53(17) . . ?
F1 C6 C5 119.18(16) . . ?
C5 C6 C1 121.27(16) . . ?
C2 C7 C8 102.87(12) . . ?
C2 C7 C9 113.77(14) . . ?
C2 C7 C18 115.78(13) . . ?
C8 C7 C9 111.09(13) . . ?
C8 C7 C18 114.10(14) . . ?
C18 C7 C9 99.67(12) . . ?
O1 C8 N1 125.36(15) . . ?
O1 C8 C7 126.23(15) . . ?
N1 C8 C7 108.32(14) . . ?
N2 C9 C7 100.43(12) . . ?
N2 C9 C10 114.75(14) . . ?
N2 C9 C13 114.28(16) . . ?
C10 C9 C7 112.16(14) . . ?
C13 C9 C7 113.03(13) . . ?
C13 C9 C10 102.67(14) . . ?
O3 C10 C9 125.37(15) . . ?
O3 C10 C11 126.55(18) . . ?
C11 C10 C9 107.79(16) . . ?
C12 C11 C10 109.90(17) . . ?
C12 C11 C17 121.47(18) . . ?
C17 C11 C10 128.6(2) . . ?
C11 C12 C13 110.79(16) . . ?
C11 C12 C14 120.4(2) . . ?
C14 C12 C13 128.8(2) . . ?
O2 C13 C9 126.18(19) . . ?
O2 C13 C12 126.74(19) . . ?
C12 C13 C9 107.03(18) . . ?
C12 C14 H14 121.1 . . ?
C15 C14 C12 117.8(3) . . ?
C15 C14 H14 121.1 . . ?
C14 C15 H15 119.2 . . ?
C14 C15 C16 121.6(2) . . ?
C16 C15 H15 119.2 . . ?
C15 C16 H16 119.3 . . ?
C15 C16 C17 121.4(2) . . ?
C17 C16 H16 119.3 . . ?
C11 C17 H17 121.4 . . ?
C16 C17 C11 117.3(2) . . ?
C16 C17 H17 121.4 . . ?
C7 C18 H18 107.6 . . ?
C19 C18 C7 104.37(13) . . ?
C19 C18 H18 107.6 . . ?
C21 C18 C7 116.18(13) . . ?
C21 C18 H18 107.6 . . ?
C21 C18 C19 113.10(13) . . ?
N2 C19 C18 105.29(13) . . ?
N2 C19 H19A 110.7 . . ?
N2 C19 H19B 110.7 . . ?
C18 C19 H19A 110.7 . . ?
C18 C19 H19B 110.7 . . ?
H19A C19 H19B 108.8 . . ?
N2 C20 H20A 109.5 . . ?
N2 C20 H20B 109.5 . . ?
N2 C20 H20C 109.5 . . ?
H20A C20 H20B 109.5 . . ?
H20A C20 H20C 109.5 . . ?
H20B C20 H20C 109.5 . . ?
O4 C21 C18 117.37(14) . . ?
O4 C21 C22 107.28(14) . . ?
C22 C21 C18 135.11(16) . . ?
C21 C22 N3 126.55(15) . . ?
C21 C22 C23 107.46(15) . . ?
C23 C22 N3 125.99(15) . . ?
N4 C23 C22 109.30(15) . . ?
N4 C23 C24 120.08(16) . . ?
C22 C23 C24 130.62(17) . . ?
C23 C24 H24A 109.5 . . ?
C23 C24 H24B 109.5 . . ?
C23 C24 H24C 109.5 . . ?
H24A C24 H24B 109.5 . . ?
H24A C24 H24C 109.5 . . ?
H24B C24 H24C 109.5 . . ?
N1 C25 H25A 109.2 . . ?
N1 C25 H25B 109.2 . . ?
N1 C25 C26 112.09(16) . . ?
H25A C25 H25B 107.9 . . ?
C26 C25 H25A 109.2 . . ?
C26 C25 H25B 109.2 . . ?
C25 C26 H26A 109.5 . . ?
C25 C26 H26B 109.5 . . ?
C25 C26 H26C 109.5 . . ?
H26A C26 H26B 109.5 . . ?
H26A C26 H26C 109.5 . . ?
H26B C26 H26C 109.5 . . ?

loop_
_geom_bond_atom_site_label_1
_geom_bond_atom_site_label_2
_geom_bond_distance
_geom_bond_site_symmetry_2
_geom_bond_publ_flag
F1 C6 1.3673(19) . ?
O1 C8 1.216(2) . ?
O2 C13 1.204(3) . ?
O3 C10 1.210(2) . ?
O4 N4 1.4254(18) . ?
O4 C21 1.336(2) . ?
O5 N3 1.2248(18) . ?
O6 N3 1.2254(19) . ?
N1 C1 1.403(2) . ?
N1 C8 1.366(2) . ?
N1 C25 1.464(2) . ?
N2 C9 1.452(2) . ?
N2 C19 1.463(2) . ?
N2 C20 1.458(2) . ?
N3 C22 1.427(2) . ?
N4 C23 1.304(2) . ?
C1 C2 1.401(2) . ?
C1 C6 1.379(2) . ?
C2 C3 1.377(2) . ?
C2 C7 1.506(2) . ?
C3 H3 0.9300 . ?
C3 C4 1.383(3) . ?
C4 H4 0.9300 . ?
C4 C5 1.379(3) . ?
C5 H5 0.9300 . ?
C5 C6 1.372(3) . ?
C7 C8 1.533(2) . ?
C7 C9 1.571(2) . ?
C7 C18 1.564(2) . ?
C9 C10 1.548(3) . ?
C9 C13 1.544(3) . ?
C10 C11 1.477(2) . ?
C11 C12 1.385(3) . ?
C11 C17 1.390(3) . ?
C12 C13 1.481(3) . ?
C12 C14 1.392(3) . ?
C14 H14 0.9300 . ?
C14 C15 1.374(4) . ?
C15 H15 0.9300 . ?
C15 C16 1.377(4) . ?
C16 H16 0.9300 . ?
C16 C17 1.378(3) . ?
C17 H17 0.9300 . ?
C18 H18 0.9800 . ?
C18 C19 1.547(2) . ?
C18 C21 1.496(2) . ?
C19 H19A 0.9700 . ?
C19 H19B 0.9700 . ?
C20 H20A 0.9600 . ?
C20 H20B 0.9600 . ?
C20 H20C 0.9600 . ?
C21 C22 1.358(2) . ?
C22 C23 1.421(2) . ?
C23 C24 1.487(3) . ?
C24 H24A 0.9600 . ?
C24 H24B 0.9600 . ?
C24 H24C 0.9600 . ?
C25 H25A 0.9700 . ?
C25 H25B 0.9700 . ?
C25 C26 1.512(3) . ?
C26 H26A 0.9600 . ?
C26 H26B 0.9600 . ?
C26 H26C 0.9600 . ?

loop_
_geom_torsion_atom_site_label_1
_geom_torsion_atom_site_label_2
_geom_torsion_atom_site_label_3
_geom_torsion_atom_site_label_4
_geom_torsion
_geom_torsion_site_symmetry_1
_geom_torsion_site_symmetry_2
_geom_torsion_site_symmetry_3
_geom_torsion_site_symmetry_4
_geom_torsion_publ_flag
O3 C10 C11 C12 167.90(18) . . . . ?
O3 C10 C11 C17 -12.1(3) . . . . ?
O4 N4 C23 C22 1.0(2) . . . . ?
O4 N4 C23 C24 -178.20(16) . . . . ?
O4 C21 C22 N3 -179.04(15) . . . . ?
O4 C21 C22 C23 0.50(18) . . . . ?
O5 N3 C22 C21 15.9(2) . . . . ?
O5 N3 C22 C23 -163.55(16) . . . . ?
O6 N3 C22 C21 -165.24(17) . . . . ?
O6 N3 C22 C23 15.3(3) . . . . ?
N1 C1 C2 C3 -179.57(15) . . . . ?
N1 C1 C2 C7 -0.31(18) . . . . ?
N1 C1 C6 F1 0.3(3) . . . . ?
N1 C1 C6 C5 178.92(17) . . . . ?
N2 C9 C10 O3 -37.7(2) . . . . ?
N2 C9 C10 C11 136.47(15) . . . . ?
N2 C9 C13 O2 39.5(3) . . . . ?
N2 C9 C13 C12 -138.18(15) . . . . ?
N3 C22 C23 N4 178.58(16) . . . . ?
N3 C22 C23 C24 -2.4(3) . . . . ?
N4 O4 C21 C18 175.30(14) . . . . ?
N4 O4 C21 C22 0.08(18) . . . . ?
C1 N1 C8 O1 175.94(15) . . . . ?
C1 N1 C8 C7 -0.85(18) . . . . ?
C1 N1 C25 C26 -76.8(2) . . . . ?
C1 C2 C3 C4 0.4(3) . . . . ?
C1 C2 C7 C8 -0.18(16) . . . . ?
C1 C2 C7 C9 -120.44(14) . . . . ?
C1 C2 C7 C18 124.95(15) . . . . ?
C2 C1 C6 F1 -179.41(15) . . . . ?
C2 C1 C6 C5 -0.8(3) . . . . ?
C2 C3 C4 C5 -0.5(3) . . . . ?
C2 C7 C8 O1 -176.13(16) . . . . ?
C2 C7 C8 N1 0.62(16) . . . . ?
C2 C7 C9 N2 -78.30(16) . . . . ?
C2 C7 C9 C10 159.37(13) . . . . ?
C2 C7 C9 C13 43.9(2) . . . . ?
C2 C7 C18 C19 93.13(16) . . . . ?
C2 C7 C18 C21 -32.1(2) . . . . ?
C3 C2 C7 C8 178.96(18) . . . . ?
C3 C2 C7 C9 58.7(2) . . . . ?
C3 C2 C7 C18 -55.9(2) . . . . ?
C3 C4 C5 C6 -0.1(3) . . . . ?
C4 C5 C6 F1 179.34(16) . . . . ?
C4 C5 C6 C1 0.8(3) . . . . ?
C6 C1 C2 C3 0.2(2) . . . . ?
C6 C1 C2 C7 179.49(14) . . . . ?
C7 C2 C3 C4 -178.62(16) . . . . ?
C7 C9 C10 O3 76.0(2) . . . . ?
C7 C9 C10 C11 -109.75(15) . . . . ?
C7 C9 C13 O2 -74.6(2) . . . . ?
C7 C9 C13 C12 107.76(16) . . . . ?
C7 C18 C19 N2 3.16(18) . . . . ?
C7 C18 C21 O4 94.20(17) . . . . ?
C7 C18 C21 C22 -92.3(2) . . . . ?
C8 N1 C1 C2 0.75(19) . . . . ?
C8 N1 C1 C6 -179.02(17) . . . . ?
C8 N1 C25 C26 95.3(2) . . . . ?
C8 C7 C9 N2 166.19(14) . . . . ?
C8 C7 C9 C10 43.87(18) . . . . ?
C8 C7 C9 C13 -71.63(19) . . . . ?
C8 C7 C18 C19 -147.73(14) . . . . ?
C8 C7 C18 C21 87.01(18) . . . . ?
C9 N2 C19 C18 27.45(18) . . . . ?
C9 C7 C8 O1 -54.0(2) . . . . ?
C9 C7 C8 N1 122.71(15) . . . . ?
C9 C7 C18 C19 -29.30(16) . . . . ?
C9 C7 C18 C21 -154.56(14) . . . . ?
C9 C10 C11 C12 -6.23(19) . . . . ?
C9 C10 C11 C17 173.77(17) . . . . ?
C10 C9 C13 O2 164.40(19) . . . . ?
C10 C9 C13 C12 -13.28(17) . . . . ?
C10 C11 C12 C13 -2.7(2) . . . . ?
C10 C11 C12 C14 178.61(16) . . . . ?
C10 C11 C17 C16 -179.05(18) . . . . ?
C11 C12 C13 O2 -167.19(19) . . . . ?
C11 C12 C13 C9 10.5(2) . . . . ?
C11 C12 C14 C15 0.1(3) . . . . ?
C12 C11 C17 C16 0.9(3) . . . . ?
C12 C14 C15 C16 1.6(3) . . . . ?
C13 C9 C10 O3 -162.33(18) . . . . ?
C13 C9 C10 C11 11.89(17) . . . . ?
C13 C12 C14 C15 -178.34(19) . . . . ?
C14 C12 C13 O2 11.4(3) . . . . ?
C14 C12 C13 C9 -170.93(17) . . . . ?
C14 C15 C16 C17 -2.1(3) . . . . ?
C15 C16 C17 C11 0.7(3) . . . . ?
C17 C11 C12 C13 177.33(16) . . . . ?
C17 C11 C12 C14 -1.4(3) . . . . ?
C18 C7 C8 O1 57.6(2) . . . . ?
C18 C7 C8 N1 -125.60(14) . . . . ?
C18 C7 C9 N2 45.55(16) . . . . ?
C18 C7 C9 C10 -76.77(15) . . . . ?
C18 C7 C9 C13 167.73(15) . . . . ?
C18 C21 C22 N3 7.0(3) . . . . ?
C18 C21 C22 C23 -173.48(17) . . . . ?
C19 N2 C9 C7 -46.38(16) . . . . ?
C19 N2 C9 C10 74.10(17) . . . . ?
C19 N2 C9 C13 -167.68(15) . . . . ?
C19 C18 C21 O4 -26.5(2) . . . . ?
C19 C18 C21 C22 147.04(19) . . . . ?
C20 N2 C9 C7 -175.33(16) . . . . ?
C20 N2 C9 C10 -54.8(2) . . . . ?
C20 N2 C9 C13 63.4(2) . . . . ?
C20 N2 C19 C18 157.69(17) . . . . ?
C21 O4 N4 C23 -0.68(19) . . . . ?
C21 C18 C19 N2 130.35(15) . . . . ?
C21 C22 C23 N4 -1.0(2) . . . . ?
C21 C22 C23 C24 178.10(18) . . . . ?
C25 N1 C1 C2 173.62(15) . . . . ?
C25 N1 C1 C6 -6.1(3) . . . . ?
C25 N1 C8 O1 2.6(3) . . . . ?
C25 N1 C8 C7 -174.18(14) . . . . ?
